data_7247271
loop_
_publ_author_name
'Nalaoh, Phattananawee'
'Jenkins, David M.'

_publ_section_title
;
 Di-triazole boat conformation leads to metal--organic nanotube while
 chair conformation leads to coordination polymer
;
_journal_issue 35
_journal_name_full CrystEngComm
_journal_page_first 4929
_journal_page_last 4933
_journal_paper_doi 10.1039/D3CE00835E
_journal_volume 25
_journal_year 2023
_chemical_formula_moiety 'C12 H18 N6'
_chemical_formula_sum 'C12 H18 N6'
_chemical_formula_weight 246.32
_space_group_crystal_system monoclinic
_space_group_IT_number 14
_space_group_name_Hall '-P 2yn'
_space_group_name_H-M_alt 'P 1 21/n 1'
_atom_sites_solution_hydrogens geom
_atom_sites_solution_primary dual
_audit_creation_date 2022-05-25
_audit_creation_method
;
Olex2 1.5
(compiled 2022.04.07 svn.rca3783a0 for OlexSys, GUI svn.r6498)
;
_audit_update_record
;
2023-07-16 deposited with the CCDC.	2023-08-23 downloaded from the CCDC.
;
_cell_angle_alpha 90
_cell_angle_beta 92.070(7)
_cell_angle_gamma 90
_cell_formula_units_Z 4
_cell_length_a 8.4768(17)
_cell_length_b 10.883(2)
_cell_length_c 13.588(3)
_cell_measurement_reflns_used 9801
_cell_measurement_temperature 100(2)
_cell_measurement_theta_max 26.45
_cell_measurement_theta_min 2.40
_cell_volume 1252.7(4)
_computing_cell_refinement 'SAINT V8.40B (?, 2016)'
_computing_data_reduction 'SAINT V8.40B (?, 2016)'
_computing_molecular_graphics 'Olex2 1.5 (Dolomanov et al., 2009)'
_computing_publication_material 'Olex2 1.5 (Dolomanov et al., 2009)'
_computing_structure_refinement 'SHELXL 2018/3 (Sheldrick, 2015)'
_computing_structure_solution 'XT (Sheldrick, 2015)'
_diffrn_ambient_temperature 100.00
_diffrn_detector 'Bruker APEX2 area detector'
_diffrn_detector_area_resol_mean 7.9
_diffrn_detector_type 'CCD area detector'
_diffrn_measured_fraction_theta_full 1.000
_diffrn_measured_fraction_theta_max 1.000
_diffrn_measurement_device 'three-circle diffractometer'
_diffrn_measurement_device_type 'Bruker SMART APEX2 area detector'
_diffrn_measurement_method '\w and \f scans'
_diffrn_radiation_monochromator 'mirror optics'
_diffrn_radiation_probe x-ray
_diffrn_radiation_type MoK\a
_diffrn_radiation_wavelength 0.71073
_diffrn_reflns_av_R_equivalents 0.0539
_diffrn_reflns_av_unetI/netI 0.0234
_diffrn_reflns_Laue_measured_fraction_full 1.000
_diffrn_reflns_Laue_measured_fraction_max 1.000
_diffrn_reflns_limit_h_max 10
_diffrn_reflns_limit_h_min -10
_diffrn_reflns_limit_k_max 13
_diffrn_reflns_limit_k_min -13
_diffrn_reflns_limit_l_max 16
_diffrn_reflns_limit_l_min -16
_diffrn_reflns_number 30074
_diffrn_reflns_point_group_measured_fraction_full 1.000
_diffrn_reflns_point_group_measured_fraction_max 1.000
_diffrn_reflns_theta_full 25.242
_diffrn_reflns_theta_max 25.680
_diffrn_reflns_theta_min 2.398
_diffrn_source 'microfocus sealed X-ray tube'
_diffrn_source_type 'Incoatec I\ms'
_diffrn_standards_number 0
_exptl_absorpt_coefficient_mu 0.085
_exptl_absorpt_correction_T_max 0.7454
_exptl_absorpt_correction_T_min 0.6149
_exptl_absorpt_correction_type multi-scan
_exptl_absorpt_process_details
;
SADABS-2016/2 (Bruker,2016/2) was used for absorption correction.
wR2(int) was 0.1449 before and 0.0689 after correction.
The Ratio of minimum to maximum transmission is 0.8249.
The \l/2 correction factor is Not present.
;
_exptl_crystal_colour 'clear light colourless'
_exptl_crystal_colour_lustre clear
_exptl_crystal_colour_modifier light
_exptl_crystal_colour_primary colourless
_exptl_crystal_density_diffrn 1.306
_exptl_crystal_description plate
_exptl_crystal_F_000 528
_exptl_crystal_size_max 0.679
_exptl_crystal_size_mid 0.302
_exptl_crystal_size_min 0.058
_refine_diff_density_max 0.204
_refine_diff_density_min -0.269
_refine_diff_density_rms 0.045
_refine_ls_extinction_method none
_refine_ls_goodness_of_fit_ref 1.136
_refine_ls_hydrogen_treatment constr
_refine_ls_matrix_type full
_refine_ls_number_parameters 163
_refine_ls_number_reflns 2378
_refine_ls_number_restraints 0
_refine_ls_restrained_S_all 1.136
_refine_ls_R_factor_all 0.0464
_refine_ls_R_factor_gt 0.0403
_refine_ls_shift/su_max 0.000
_refine_ls_shift/su_mean 0.000
_refine_ls_structure_factor_coef Fsqd
_refine_ls_weighting_details 'w=1/[\s^2^(Fo^2^)+(0.0378P)^2^+0.5647P] where P=(Fo^2^+2Fc^2^)/3'
_refine_ls_weighting_scheme calc
_refine_ls_wR_factor_gt 0.0953
_refine_ls_wR_factor_ref 0.0981
_reflns_Friedel_coverage 0.000
_reflns_number_gt 2114
_reflns_number_total 2378
_reflns_threshold_expression 'I > 2\s(I)'
_cod_data_source_file d3ce00835e2.cif
_cod_data_source_block l13
_cod_depositor_comments 'Adding full bibliography for 7247266--7247271.cif.'
_cod_database_code 7247271
_shelx_shelxl_version_number 2018/3
_shelx_space_group_comment
;
The symmetry employed for this shelxl refinement is uniquely defined
by the following loop, which should always be used as a source of
symmetry information in preference to the above space-group names.
They are only intended as comments.
;
_shelx_estimated_absorpt_t_max 0.995
_shelx_estimated_absorpt_t_min 0.944
_olex2_refinement_description
;
1. Fixed Uiso
 At 1.2 times of:
  All C(H) groups, All C(H,H) groups
2.a Ternary CH refined with riding coordinates:
 C4(H4), C12(H12)
2.b Secondary CH2 refined with riding coordinates:
 C3(H3A,H3B), C5(H5A,H5B), C6(H6A,H6B), C11(H11A,H11B), C13(H13A,H13B),
 C14(H14A,H14B)
2.c Aromatic/amide H refined with riding coordinates:
 C2(H2), C7(H7), C10(H10), C15(H15)
;
_olex2_submission_special_instructions 'No special instructions were received'

loop_
_space_group_symop_operation_xyz
'x, y, z'
'-x+1/2, y+1/2, -z+1/2'
'-x, -y, -z'
'x-1/2, -y-1/2, z-1/2'

loop_
_atom_site_label
_atom_site_type_symbol
_atom_site_fract_x
_atom_site_fract_y
_atom_site_fract_z
_atom_site_U_iso_or_equiv
_atom_site_adp_type
_atom_site_occupancy
_atom_site_site_symmetry_order
_atom_site_calc_flag
_atom_site_refinement_flags_posn
_atom_site_refinement_flags_adp
_atom_site_refinement_flags_occupancy
_atom_site_disorder_assembly
_atom_site_disorder_group
N1 N 0.68170(14) 0.63587(11) 0.16590(8) 0.0182(3) Uani 1 1 d . . . . .
N2 N 0.13860(13) 0.64247(11) 0.35653(8) 0.0171(3) Uani 1 1 d . . . . .
C2 C 0.69505(18) 0.75922(14) 0.17897(11) 0.0220(3) Uani 1 1 d . . . . .
H2 H 0.791181 0.800352 0.195660 0.026 Uiso 1 1 calc R U . . .
C3 C 0.80787(17) 0.54361(13) 0.17060(11) 0.0197(3) Uani 1 1 d . . . . .
H3A H 0.760237 0.460543 0.169814 0.024 Uiso 1 1 calc R U . . .
H3B H 0.869595 0.553076 0.233392 0.024 Uiso 1 1 calc R U . . .
N3 N 0.55945(15) 0.81386(12) 0.16573(9) 0.0247(3) Uani 1 1 d . . . . .
C4 C 0.91860(16) 0.55507(13) 0.08495(10) 0.0168(3) Uani 1 1 d . . . . .
H4 H 0.962542 0.640339 0.084727 0.020 Uiso 1 1 calc R U . . .
N4 N 0.44963(15) 0.72224(12) 0.14184(9) 0.0243(3) Uani 1 1 d . . . . .
C5 C 0.83238(17) 0.53166(13) -0.01436(10) 0.0192(3) Uani 1 1 d . . . . .
H5A H 0.780389 0.450253 -0.012862 0.023 Uiso 1 1 calc R U . . .
H5B H 0.749244 0.594626 -0.025111 0.023 Uiso 1 1 calc R U . . .
N5 N 0.04764(15) 0.81984(12) 0.30077(9) 0.0236(3) Uani 1 1 d . . . . .
C6 C 0.94474(17) 0.53536(14) -0.09992(10) 0.0201(3) Uani 1 1 d . . . . .
H6A H 0.885426 0.515186 -0.161919 0.024 Uiso 1 1 calc R U . . .
H6B H 0.987454 0.619551 -0.106216 0.024 Uiso 1 1 calc R U . . .
N6 N -0.03773(16) 0.78682(12) 0.38262(10) 0.0263(3) Uani 1 1 d . . . . .
C7 C 0.52736(17) 0.61795(14) 0.14252(11) 0.0223(3) Uani 1 1 d . . . . .
H7 H 0.481087 0.540122 0.128424 0.027 Uiso 1 1 calc R U . . .
C10 C 0.15082(17) 0.73239(13) 0.28791(11) 0.0207(3) Uani 1 1 d . . . . .
H10 H 0.224841 0.731865 0.237053 0.025 Uiso 1 1 calc R U . . .
C11 C 0.22784(17) 0.52639(13) 0.36476(10) 0.0184(3) Uani 1 1 d . . . . .
H11A H 0.290210 0.516001 0.305110 0.022 Uiso 1 1 calc R U . . .
H11B H 0.152275 0.457177 0.367059 0.022 Uiso 1 1 calc R U . . .
C12 C 0.33920(16) 0.52034(13) 0.45552(10) 0.0172(3) Uani 1 1 d . . . . .
H12 H 0.276667 0.534292 0.515528 0.021 Uiso 1 1 calc R U . . .
C13 C 0.41299(17) 0.39206(13) 0.46168(11) 0.0198(3) Uani 1 1 d . . . . .
H13A H 0.328669 0.330185 0.469186 0.024 Uiso 1 1 calc R U . . .
H13B H 0.466401 0.374232 0.399668 0.024 Uiso 1 1 calc R U . . .
C14 C 0.46772(17) 0.61827(13) 0.45172(11) 0.0198(3) Uani 1 1 d . . . . .
H14A H 0.418225 0.700650 0.452374 0.024 Uiso 1 1 calc R U . . .
H14B H 0.523609 0.609880 0.389347 0.024 Uiso 1 1 calc R U . . .
C15 C 0.01944(17) 0.68171(14) 0.41345(11) 0.0231(3) Uani 1 1 d . . . . .
H15 H -0.017405 0.638052 0.468633 0.028 Uiso 1 1 calc R U . . .

loop_
_atom_site_aniso_label
_atom_site_aniso_U_11
_atom_site_aniso_U_22
_atom_site_aniso_U_33
_atom_site_aniso_U_23
_atom_site_aniso_U_13
_atom_site_aniso_U_12
N1 0.0209(6) 0.0175(6) 0.0166(6) -0.0006(5) 0.0058(5) 0.0024(5)
N2 0.0183(6) 0.0160(6) 0.0171(6) 0.0004(5) 0.0012(5) 0.0012(5)
C2 0.0238(8) 0.0186(7) 0.0238(8) -0.0057(6) 0.0026(6) 0.0012(6)
C3 0.0227(7) 0.0165(7) 0.0201(7) 0.0010(6) 0.0031(6) 0.0051(6)
N3 0.0271(7) 0.0224(7) 0.0250(7) -0.0038(5) 0.0037(5) 0.0047(6)
C4 0.0196(7) 0.0136(7) 0.0175(7) -0.0008(5) 0.0034(6) 0.0014(6)
N4 0.0224(6) 0.0267(7) 0.0241(7) 0.0005(5) 0.0064(5) 0.0026(5)
C5 0.0194(7) 0.0190(7) 0.0194(7) -0.0017(6) 0.0011(6) 0.0037(6)
N5 0.0273(7) 0.0223(7) 0.0215(6) 0.0022(5) 0.0033(5) 0.0046(5)
C6 0.0245(8) 0.0201(7) 0.0157(7) -0.0009(6) 0.0004(6) 0.0054(6)
N6 0.0288(7) 0.0293(8) 0.0212(7) 0.0008(5) 0.0051(5) 0.0071(6)
C7 0.0222(8) 0.0223(8) 0.0226(7) 0.0013(6) 0.0059(6) -0.0013(6)
C10 0.0228(7) 0.0194(8) 0.0200(7) 0.0013(6) 0.0031(6) -0.0008(6)
C11 0.0212(7) 0.0141(7) 0.0200(7) -0.0017(5) 0.0010(6) 0.0025(6)
C12 0.0207(7) 0.0146(7) 0.0162(7) -0.0005(5) 0.0015(6) 0.0007(6)
C13 0.0233(7) 0.0122(7) 0.0237(8) -0.0014(6) -0.0008(6) -0.0008(6)
C14 0.0244(8) 0.0122(7) 0.0226(7) 0.0020(5) -0.0007(6) -0.0002(6)
C15 0.0242(8) 0.0272(8) 0.0184(7) 0.0016(6) 0.0059(6) 0.0043(6)

loop_
_atom_type_symbol
_atom_type_description
_atom_type_scat_dispersion_real
_atom_type_scat_dispersion_imag
_atom_type_scat_source
C C 0.0033 0.0016 'International Tables Vol C Tables 4.2.6.8 and 6.1.1.4'
H H 0.0000 0.0000 'International Tables Vol C Tables 4.2.6.8 and 6.1.1.4'
N N 0.0061 0.0033 'International Tables Vol C Tables 4.2.6.8 and 6.1.1.4'

loop_
_exptl_crystal_face_index_h
_exptl_crystal_face_index_k
_exptl_crystal_face_index_l
_exptl_crystal_face_perp_dist
0.00 -1.00 0.00 0.2990
0.00 1.00 0.00 0.3390
1.00 -1.00 1.00 0.1520
1.00 0.00 -1.00 0.1230
-1.00 0.00 0.00 0.0560
1.00 0.00 1.00 0.0250
-1.00 0.00 -1.00 0.0290
-1.00 0.00 1.00 0.0850

loop_
_geom_angle_atom_site_label_1
_geom_angle_atom_site_label_2
_geom_angle_atom_site_label_3
_geom_angle
_geom_angle_site_symmetry_1
_geom_angle_site_symmetry_3
_geom_angle_publ_flag
C2 N1 C3 127.86(13) . . ?
C7 N1 C2 104.43(12) . . ?
C7 N1 C3 127.63(12) . . ?
C10 N2 C11 128.14(12) . . ?
C10 N2 C15 103.90(12) . . ?
C15 N2 C11 127.89(12) . . ?
N1 C2 H2 124.3 . . ?
N3 C2 N1 111.39(14) . . ?
N3 C2 H2 124.3 . . ?
N1 C3 H3A 109.2 . . ?
N1 C3 H3B 109.2 . . ?
N1 C3 C4 112.23(11) . . ?
H3A C3 H3B 107.9 . . ?
C4 C3 H3A 109.2 . . ?
C4 C3 H3B 109.2 . . ?
C2 N3 N4 106.52(12) . . ?
C3 C4 H4 108.5 . . ?
C3 C4 C5 111.77(12) . . ?
C3 C4 C6 109.27(11) . 3_765 ?
C5 C4 H4 108.5 . . ?
C6 C4 H4 108.5 3_765 . ?
C6 C4 C5 110.20(11) 3_765 . ?
C7 N4 N3 106.62(12) . . ?
C4 C5 H5A 109.2 . . ?
C4 C5 H5B 109.2 . . ?
H5A C5 H5B 107.9 . . ?
C6 C5 C4 111.99(12) . . ?
C6 C5 H5A 109.2 . . ?
C6 C5 H5B 109.2 . . ?
C10 N5 N6 106.71(12) . . ?
C4 C6 C5 111.82(12) 3_765 . ?
C4 C6 H6A 109.3 3_765 . ?
C4 C6 H6B 109.3 3_765 . ?
C5 C6 H6A 109.3 . . ?
C5 C6 H6B 109.3 . . ?
H6A C6 H6B 107.9 . . ?
C15 N6 N5 106.51(12) . . ?
N1 C7 H7 124.5 . . ?
N4 C7 N1 111.04(13) . . ?
N4 C7 H7 124.5 . . ?
N2 C10 H10 124.3 . . ?
N5 C10 N2 111.37(13) . . ?
N5 C10 H10 124.3 . . ?
N2 C11 H11A 108.9 . . ?
N2 C11 H11B 108.9 . . ?
N2 C11 C12 113.49(11) . . ?
H11A C11 H11B 107.7 . . ?
C12 C11 H11A 108.9 . . ?
C12 C11 H11B 108.9 . . ?
C11 C12 H12 108.8 . . ?
C11 C12 C13 108.84(11) . . ?
C13 C12 H12 108.8 . . ?
C14 C12 C11 111.33(11) . . ?
C14 C12 H12 108.8 . . ?
C14 C12 C13 110.36(12) . . ?
C12 C13 H13A 109.3 . . ?
C12 C13 H13B 109.3 . . ?
H13A C13 H13B 108.0 . . ?
C14 C13 C12 111.53(12) 3_666 . ?
C14 C13 H13A 109.3 3_666 . ?
C14 C13 H13B 109.3 3_666 . ?
C12 C14 C13 112.08(12) . 3_666 ?
C12 C14 H14A 109.2 . . ?
C12 C14 H14B 109.2 . . ?
C13 C14 H14A 109.2 3_666 . ?
C13 C14 H14B 109.2 3_666 . ?
H14A C14 H14B 107.9 . . ?
N2 C15 H15 124.2 . . ?
N6 C15 N2 111.51(13) . . ?
N6 C15 H15 124.2 . . ?

loop_
_geom_bond_atom_site_label_1
_geom_bond_atom_site_label_2
_geom_bond_distance
_geom_bond_site_symmetry_2
_geom_bond_publ_flag
N1 C2 1.3582(19) . ?
N1 C3 1.4667(18) . ?
N1 C7 1.3493(19) . ?
N2 C10 1.3582(19) . ?
N2 C11 1.4747(18) . ?
N2 C15 1.3628(19) . ?
C2 H2 0.9500 . ?
C2 N3 1.301(2) . ?
C3 H3A 0.9900 . ?
C3 H3B 0.9900 . ?
C3 C4 1.5264(19) . ?
N3 N4 1.3945(18) . ?
C4 H4 1.0000 . ?
C4 C5 1.533(2) . ?
C4 C6 1.5280(19) 3_765 ?
N4 C7 1.312(2) . ?
C5 H5A 0.9900 . ?
C5 H5B 0.9900 . ?
C5 C6 1.530(2) . ?
N5 N6 1.3956(18) . ?
N5 C10 1.3086(19) . ?
C6 H6A 0.9900 . ?
C6 H6B 0.9900 . ?
N6 C15 1.305(2) . ?
C7 H7 0.9500 . ?
C10 H10 0.9500 . ?
C11 H11A 0.9900 . ?
C11 H11B 0.9900 . ?
C11 C12 1.5272(19) . ?
C12 H12 1.0000 . ?
C12 C13 1.5308(19) . ?
C12 C14 1.5264(19) . ?
C13 H13A 0.9900 . ?
C13 H13B 0.9900 . ?
C13 C14 1.528(2) 3_666 ?
C14 H14A 0.9900 . ?
C14 H14B 0.9900 . ?
C15 H15 0.9500 . ?

loop_
_geom_torsion_atom_site_label_1
_geom_torsion_atom_site_label_2
_geom_torsion_atom_site_label_3
_geom_torsion_atom_site_label_4
_geom_torsion
_geom_torsion_site_symmetry_1
_geom_torsion_site_symmetry_2
_geom_torsion_site_symmetry_3
_geom_torsion_site_symmetry_4
_geom_torsion_publ_flag
N1 C2 N3 N4 -0.42(16) . . . . ?
N1 C3 C4 C5 -63.12(15) . . . . ?
N1 C3 C4 C6 174.64(12) . . . 3_765 ?
N2 C11 C12 C13 174.62(11) . . . . ?
N2 C11 C12 C14 -63.52(15) . . . . ?
C2 N1 C3 C4 -68.84(18) . . . . ?
C2 N1 C7 N4 -0.50(16) . . . . ?
C2 N3 N4 C7 0.10(16) . . . . ?
C3 N1 C2 N3 177.48(13) . . . . ?
C3 N1 C7 N4 -177.42(13) . . . . ?
C3 C4 C5 C6 -176.56(12) . . . . ?
N3 N4 C7 N1 0.26(16) . . . . ?
C4 C5 C6 C4 55.75(17) . . . 3_765 ?
N5 N6 C15 N2 -0.04(17) . . . . ?
C6 C4 C5 C6 -54.85(17) 3_765 . . . ?
N6 N5 C10 N2 0.24(16) . . . . ?
C7 N1 C2 N3 0.57(16) . . . . ?
C7 N1 C3 C4 107.39(16) . . . . ?
C10 N2 C11 C12 112.76(15) . . . . ?
C10 N2 C15 N6 0.17(17) . . . . ?
C10 N5 N6 C15 -0.12(16) . . . . ?
C11 N2 C10 N5 177.01(13) . . . . ?
C11 N2 C15 N6 -177.10(13) . . . . ?
C11 C12 C13 C14 177.17(12) . . . 3_666 ?
C11 C12 C14 C13 -176.01(12) . . . 3_666 ?
C13 C12 C14 C13 -55.04(17) . . . 3_666 ?
C14 C12 C13 C14 54.73(17) . . . 3_666 ?
C15 N2 C10 N5 -0.25(16) . . . . ?
C15 N2 C11 C12 -70.60(18) . . . . ?
